data_4506928
loop_
_publ_author_name
'Yang, Weiting'
'Guo, Min'
'Yi, Fei-Yan'
'Sun, Zhong-Ming'

_publ_section_title
;
 Construction of Three-Dimensional Cobalt(II)-Based Metal--Organic
 Frameworks by Synergy between Rigid and Semirigid Ligands
;
_journal_issue 11
_journal_name_full 'Crystal Growth &amp; Design'
_journal_page_first 5529
_journal_paper_doi 10.1021/cg301094h
_journal_volume 12
_journal_year 2012
_chemical_formula_sum 'C51 H37 Co2 N6 O16'
_chemical_formula_weight 1107.73
_chemical_name_systematic
; 
 ? 
;
_space_group_IT_number 2
_symmetry_cell_setting triclinic
_symmetry_space_group_name_Hall '-P 1'
_symmetry_space_group_name_H-M 'P -1'
_atom_sites_solution_hydrogens geom
_atom_sites_solution_primary direct
_atom_sites_solution_secondary difmap
_audit_creation_method SHELXL-97
_cell_angle_alpha 73.394(2)
_cell_angle_beta 76.394(2)
_cell_angle_gamma 86.298(2)
_cell_formula_units_Z 2
_cell_length_a 9.0384(10)
_cell_length_b 16.3407(18)
_cell_length_c 18.505(2)
_cell_measurement_reflns_used 4625
_cell_measurement_temperature 293(2)
_cell_measurement_theta_max 39.375
_cell_measurement_theta_min 3.960
_cell_volume 2545.6(5)
_computing_cell_refinement 'Bruker SMART'
_computing_data_collection 'Bruker SMART'
_computing_data_reduction 'Bruker SAINT'
_computing_molecular_graphics 'Bruker SHELXTL'
_computing_publication_material 'Bruker SHELXTL'
_computing_structure_refinement 'SHELXL-97 (Sheldrick, 1997)'
_computing_structure_solution 'SHELXS-97 (Sheldrick, 1990)'
_diffrn_ambient_temperature 293(2)
_diffrn_measured_fraction_theta_full 0.991
_diffrn_measured_fraction_theta_max 0.991
_diffrn_radiation_monochromator graphite
_diffrn_radiation_source 'fine-focus sealed tube'
_diffrn_radiation_type MoK\a
_diffrn_radiation_wavelength 0.71073
_diffrn_reflns_av_R_equivalents 0.0367
_diffrn_reflns_av_sigmaI/netI 0.1033
_diffrn_reflns_limit_h_max 12
_diffrn_reflns_limit_h_min -12
_diffrn_reflns_limit_k_max 21
_diffrn_reflns_limit_k_min -20
_diffrn_reflns_limit_l_max 18
_diffrn_reflns_limit_l_min -24
_diffrn_reflns_number 18534
_diffrn_reflns_theta_full 28.23
_diffrn_reflns_theta_max 28.23
_diffrn_reflns_theta_min 1.18
_exptl_absorpt_coefficient_mu 0.728
_exptl_absorpt_correction_T_max 0.986
_exptl_absorpt_correction_T_min 0.978
_exptl_absorpt_correction_type multi-scan
_exptl_absorpt_process_details sadabs
_exptl_crystal_colour purple
_exptl_crystal_density_diffrn 1.445
_exptl_crystal_density_method 'not measured'
_exptl_crystal_description block
_exptl_crystal_F_000 1134
_exptl_crystal_size_max 0.03
_exptl_crystal_size_mid 0.025
_exptl_crystal_size_min 0.02
_platon_squeeze_details
;
;
_refine_diff_density_max 1.290
_refine_diff_density_min -1.775
_refine_diff_density_rms 0.127
_refine_ls_extinction_method none
_refine_ls_goodness_of_fit_ref 0.978
_refine_ls_hydrogen_treatment mixed
_refine_ls_matrix_type full
_refine_ls_number_parameters 680
_refine_ls_number_reflns 12459
_refine_ls_number_restraints 12
_refine_ls_restrained_S_all 0.980
_refine_ls_R_factor_all 0.1811
_refine_ls_R_factor_gt 0.0998
_refine_ls_shift/su_max 0.009
_refine_ls_shift/su_mean 0.002
_refine_ls_structure_factor_coef Fsqd
_refine_ls_weighting_details 'calc w=1/[\s^2^(Fo^2^)+(0.2000P)^2^+0.0000P] where P=(Fo^2^+2Fc^2^)/3'
_refine_ls_weighting_scheme calc
_refine_ls_wR_factor_gt 0.2865
_refine_ls_wR_factor_ref 0.3313
_reflns_number_gt 5863
_reflns_number_total 12459
_reflns_threshold_expression >2sigma(I)
_cod_data_source_file cg301094h_si_001.cif
_cod_data_source_block 2
_cod_depositor_comments
;
The following automatic conversions were performed:

'_symmetry_cell_setting' value 'Triclinic' changed to 'triclinic'
according to /home/saulius/struct/CIF-dictionaries/cif_core.dic
dictionary named 'cif_core.dic' version 2.4.2 from 2011-04-26.

Automatic conversion script
Id: cif_fix_values 1891 2012-01-12 08:04:46Z andrius 
;
_cod_original_sg_symbol_H-M P-1
_cod_database_code 4506928

loop_
_symmetry_equiv_pos_as_xyz
'x, y, z'
'-x, -y, -z'

loop_
_atom_site_label
_atom_site_type_symbol
_atom_site_fract_x
_atom_site_fract_y
_atom_site_fract_z
_atom_site_U_iso_or_equiv
_atom_site_adp_type
_atom_site_occupancy
_atom_site_symmetry_multiplicity
_atom_site_calc_flag
_atom_site_refinement_flags
Co1 Co -0.74533(8) 0.96734(5) 0.82288(4) 0.0367(2) Uani 1 1 d .
Co2 Co 1.15212(14) 0.72061(8) 0.39124(7) 0.0794(4) Uani 1 1 d .
O1 O -0.0280(5) 0.6441(3) 0.8849(3) 0.0593(12) Uani 1 1 d .
O2 O 0.2499(6) 0.6392(3) 0.9684(3) 0.0595(12) Uani 1 1 d .
O3 O 0.2896(5) 0.4501(3) 0.8554(3) 0.0581(12) Uani 1 1 d .
O4 O 0.3898(6) 0.6434(4) 0.7347(3) 0.0767(16) Uani 1 1 d .
O5 O 0.2033(11) 0.5518(4) 1.3269(4) 0.118(3) Uani 1 1 d .
O6 O -0.6371(5) 0.8591(3) 0.8727(3) 0.0508(11) Uani 1 1 d .
O7 O -0.4802(5) 0.9420(3) 0.7719(3) 0.0666(14) Uani 1 1 d .
O8 O 0.3312(6) 0.0741(3) 0.8324(3) 0.0612(12) Uani 1 1 d .
O9 O 0.1447(6) 0.1155(3) 0.7715(3) 0.0574(12) Uani 1 1 d .
O10 O 1.2474(6) 0.6633(3) 0.4233(3) 0.0066(9) Uiso 0.50 1 d P
O10' O 1.2349(10) 0.6048(6) 0.4443(4) 0.048(2) Uani 0.50 1 d P
O11 O 0.9141(9) 0.6811(5) 0.4358(5) 0.122(3) Uani 1 1 d .
O12 O 1.0275(9) 0.7306(5) 0.5028(5) 0.119(3) Uani 1 1 d .
O13 O 0.2156(7) 0.6944(3) 1.2925(3) 0.0772(15) Uani 1 1 d .
O14 O 1.0682(7) 0.8415(3) 0.3262(3) 0.0843(17) Uani 1 1 d .
C1 C 0.2307(6) 0.5923(4) 0.8603(4) 0.0487(16) Uani 1 1 d .
C2 C 0.2275(7) 0.5655(4) 0.9454(4) 0.0507(16) Uani 1 1 d .
H2A H 0.1304 0.5390 0.9745 0.061 Uiso 1 1 calc R
H2B H 0.3074 0.5242 0.9558 0.061 Uiso 1 1 calc R
C3 C 0.1227(7) 0.6668(4) 0.8384(5) 0.0559(17) Uani 1 1 d .
H3A H 0.1570 0.7175 0.8471 0.067 Uiso 1 1 calc R
H3B H 0.1220 0.6792 0.7839 0.067 Uiso 1 1 calc R
C4 C 0.1820(7) 0.5153(4) 0.8391(5) 0.0580(19) Uani 1 1 d .
H4A H 0.0811 0.4962 0.8694 0.070 Uiso 1 1 calc R
H4B H 0.1801 0.5308 0.7847 0.070 Uiso 1 1 calc R
C5 C 0.3894(6) 0.6230(4) 0.8131(4) 0.0487(15) Uani 1 1 d .
H5A H 0.4168 0.6729 0.8257 0.058 Uiso 1 1 calc R
H5B H 0.4634 0.5785 0.8254 0.058 Uiso 1 1 calc R
C6 C 0.5188(11) 0.6554(5) 0.6819(5) 0.078(2) Uani 1 1 d .
C7 C 0.2762(7) 0.3765(4) 0.8363(4) 0.0495(15) Uani 1 1 d .
C8 C 0.1578(8) 0.3593(5) 0.8068(6) 0.079(3) Uani 1 1 d .
H8 H 0.0809 0.3990 0.7980 0.095 Uiso 1 1 calc R
C9 C 0.2448(7) 0.6313(4) 1.0446(5) 0.0567(17) Uani 1 1 d .
C10 C 0.2461(7) 0.7054(4) 1.0649(4) 0.0559(17) Uani 1 1 d .
H10 H 0.2523 0.7576 1.0272 0.067 Uiso 1 1 calc R
C11 C 0.2387(8) 0.7036(4) 1.1387(4) 0.0560(17) Uani 1 1 d .
H11 H 0.2395 0.7544 1.1517 0.067 Uiso 1 1 calc R
C12 C 0.2299(8) 0.6263(5) 1.1957(5) 0.0616(18) Uani 1 1 d .
C13 C 0.2165(10) 0.6232(6) 1.2780(5) 0.077(2) Uani 1 1 d .
C14 C 0.2323(9) 0.5507(5) 1.1741(5) 0.069(2) Uani 1 1 d .
H14 H 0.2289 0.4986 1.2117 0.082 Uiso 1 1 calc R
C15 C 0.2395(8) 0.5513(4) 1.1010(5) 0.0607(18) Uani 1 1 d .
H15 H 0.2409 0.5006 1.0876 0.073 Uiso 1 1 calc R
C16 C -0.1377(7) 0.7021(4) 0.8683(4) 0.0530(17) Uani 1 1 d .
C17 C -0.1139(7) 0.7751(4) 0.8077(5) 0.066(2) Uani 1 1 d .
H17 H -0.0179 0.7869 0.7749 0.079 Uiso 1 1 calc R
C18 C -0.2341(7) 0.8319(5) 0.7953(5) 0.0621(19) Uani 1 1 d .
H18 H -0.2173 0.8813 0.7541 0.074 Uiso 1 1 calc R
C19 C -0.3780(6) 0.8153(4) 0.8437(4) 0.0469(15) Uani 1 1 d .
C20 C -0.4011(7) 0.7412(4) 0.9035(4) 0.0518(16) Uani 1 1 d .
H20 H -0.4976 0.7283 0.9355 0.062 Uiso 1 1 calc R
C21 C -0.2816(7) 0.6854(4) 0.9165(4) 0.0541(17) Uani 1 1 d .
H21 H -0.2982 0.6363 0.9579 0.065 Uiso 1 1 calc R
C22 C -0.5043(7) 0.8762(4) 0.8266(4) 0.0468(15) Uani 1 1 d .
C23 C -1.0006(7) 0.8609(4) 0.9459(4) 0.0561(17) Uani 1 1 d .
H23 H -0.9371 0.8136 0.9525 0.067 Uiso 1 1 calc R
C24 C -1.0823(7) 0.9886(4) 0.9059(3) 0.0443(14) Uani 1 1 d .
H24 H -1.0881 1.0461 0.8800 0.053 Uiso 1 1 calc R
C25 C -1.1494(7) 0.8607(4) 0.9814(4) 0.0562(17) Uani 1 1 d .
H25 H -1.2058 0.8144 1.0162 0.067 Uiso 1 1 calc R
C26 C -1.3538(6) 0.9710(4) 0.9794(3) 0.0410(13) Uani 1 1 d .
C27 C -1.3780(7) 1.0538(4) 0.9850(4) 0.0483(15) Uani 1 1 d .
H27 H -1.2959 1.0902 0.9743 0.058 Uiso 1 1 calc R
C28 C -1.4750(7) 0.9182(4) 0.9933(4) 0.0497(15) Uani 1 1 d .
H28 H -1.4584 0.8631 0.9882 0.060 Uiso 1 1 calc R
C29 C 0.2431(7) 0.1315(4) 0.8025(4) 0.0475(15) Uani 1 1 d .
C30 C 0.2598(7) 0.2198(4) 0.8096(4) 0.0440(13) Uani 1 1 d .
C31 C 0.1567(8) 0.2812(4) 0.7906(5) 0.066(2) Uani 1 1 d .
H31 H 0.0836 0.2711 0.7662 0.079 Uiso 1 1 calc R
C32 C 0.3768(7) 0.2384(4) 0.8399(4) 0.0498(15) Uani 1 1 d .
H32 H 0.4513 0.1978 0.8510 0.060 Uiso 1 1 calc R
C33 C 0.3827(7) 0.3161(4) 0.8534(4) 0.0475(15) Uani 1 1 d .
H33 H 0.4602 0.3276 0.8745 0.057 Uiso 1 1 calc R
C34 C 0.9105(14) 0.7012(7) 0.4938(7) 0.113(4) Uani 1 1 d .
C35 C 0.7676(11) 0.6822(5) 0.5604(5) 0.077(2) Uani 1 1 d .
C36 C 0.7813(12) 0.6913(6) 0.6351(7) 0.106(4) Uani 1 1 d .
H36 H 0.8743 0.7066 0.6409 0.128 Uiso 1 1 calc R
C37 C 1.4849(9) 0.9398(5) 0.4628(4) 0.0632(19) Uani 1 1 d .
C38 C -0.9471(10) 1.0576(4) 0.5304(4) 0.0638(19) Uani 1 1 d .
C39 C -0.9922(10) 0.9123(5) 0.5339(4) 0.065(2) Uani 1 1 d .
C40 C -0.9381(9) 0.9710(4) 0.5629(4) 0.0554(17) Uani 1 1 d .
C41 C -0.7288(8) 0.8663(4) 0.7039(4) 0.0543(16) Uani 1 1 d .
H41 H -0.6644 0.8249 0.7259 0.065 Uiso 1 1 calc R
C42 C -0.7852(9) 0.8659(5) 0.6442(4) 0.0601(18) Uani 1 1 d .
H42 H -0.7709 0.8241 0.6181 0.072 Uiso 1 1 calc R
C43 C -0.8633(7) 0.9798(4) 0.6808(3) 0.0483(15) Uani 1 1 d .
H43 H -0.9121 1.0312 0.6830 0.058 Uiso 1 1 calc R
C44 C 1.4280(10) 1.0203(6) 0.4385(5) 0.078(2) Uani 1 1 d .
H44 H 1.3799 1.0341 0.3974 0.094 Uiso 1 1 calc R
C45 C 0.6539(11) 0.6770(5) 0.6981(5) 0.087(3) Uani 1 1 d .
H45 H 0.6585 0.6815 0.7465 0.104 Uiso 1 1 calc R
C46 C 0.5121(13) 0.6476(8) 0.6101(6) 0.113(3) Uani 1 1 d U
H46 H 0.4195 0.6342 0.6025 0.135 Uiso 1 1 calc R
C47 C 0.6404(15) 0.6594(9) 0.5486(7) 0.131(4) Uani 1 1 d U
H47 H 0.6359 0.6513 0.5014 0.157 Uiso 1 1 calc R
C48 C 1.3365(11) 0.8486(7) 0.4223(6) 0.099(3) Uani 1 1 d U
H48 H 1.2436 0.8733 0.4385 0.119 Uiso 1 1 calc R
C49 C 1.4899(14) 0.7703(10) 0.3760(8) 0.151(6) Uani 1 1 d .
H49 H 1.5328 0.7283 0.3526 0.181 Uiso 1 1 calc R
C50 C 1.5720(13) 0.8251(10) 0.3939(8) 0.141(5) Uani 1 1 d .
H50 H 1.6772 0.8273 0.3867 0.169 Uiso 1 1 calc R
C51 C 1.5573(11) 0.9177(6) 0.5236(5) 0.085(3) Uani 1 1 d .
H51 H 1.5957 0.8629 0.5394 0.102 Uiso 1 1 calc R
N1 N -0.9560(5) 0.9415(3) 0.8983(3) 0.0432(11) Uani 1 1 d .
N2 N -1.2003(5) 0.9417(3) 0.9563(3) 0.0430(11) Uani 1 1 d .
N3 N -0.8679(6) 0.9382(3) 0.6286(3) 0.0513(13) Uani 1 1 d .
N4 N -0.7795(6) 0.9372(3) 0.7286(3) 0.0430(11) Uani 1 1 d .
N5 N 1.4608(7) 0.8785(4) 0.4265(3) 0.0667(17) Uani 1 1 d .
N6 N 1.3423(8) 0.7833(5) 0.3953(4) 0.0730(18) Uani 1 1 d U
O1W O 0.6880(8) 0.0744(5) 0.7821(4) 0.113(2) Uani 1 1 d .
O2W O 0.1163(18) 0.4937(8) 0.5944(7) 0.225(6) Uani 1 1 d .

loop_
_atom_site_aniso_label
_atom_site_aniso_U_11
_atom_site_aniso_U_22
_atom_site_aniso_U_33
_atom_site_aniso_U_23
_atom_site_aniso_U_13
_atom_site_aniso_U_12
Co1 0.0315(4) 0.0347(4) 0.0497(5) -0.0193(3) -0.0124(3) 0.0056(3)
Co2 0.0796(8) 0.0827(8) 0.0801(8) -0.0337(6) -0.0064(6) -0.0237(6)
O1 0.030(2) 0.036(2) 0.110(4) -0.023(2) -0.011(2) 0.0097(18)
O2 0.067(3) 0.036(2) 0.079(3) -0.025(2) -0.011(2) -0.004(2)
O3 0.044(2) 0.039(2) 0.111(4) -0.037(2) -0.040(3) 0.0139(19)
O4 0.066(4) 0.097(4) 0.064(3) -0.025(3) -0.012(3) 0.018(3)
O5 0.199(9) 0.076(4) 0.087(5) -0.027(4) -0.045(5) 0.015(5)
O6 0.035(2) 0.050(2) 0.076(3) -0.028(2) -0.020(2) 0.0100(19)
O7 0.051(3) 0.050(3) 0.094(4) -0.010(3) -0.022(3) 0.010(2)
O8 0.075(3) 0.038(2) 0.082(3) -0.029(2) -0.025(3) 0.003(2)
O9 0.066(3) 0.048(2) 0.069(3) -0.026(2) -0.018(2) -0.012(2)
O10' 0.052(5) 0.073(6) 0.023(4) -0.017(4) -0.011(3) 0.001(4)
O11 0.117(6) 0.135(7) 0.101(5) -0.044(5) 0.024(4) -0.032(5)
O12 0.098(5) 0.109(5) 0.156(7) -0.078(5) 0.020(5) -0.046(4)
O13 0.085(4) 0.061(3) 0.083(4) -0.029(3) 0.000(3) -0.009(3)
O14 0.102(5) 0.064(3) 0.095(4) -0.034(3) -0.027(3) 0.015(3)
C1 0.028(3) 0.038(3) 0.087(5) -0.030(3) -0.014(3) 0.005(2)
C2 0.038(3) 0.027(3) 0.089(5) -0.024(3) -0.009(3) -0.001(2)
C3 0.032(3) 0.039(3) 0.101(5) -0.026(3) -0.017(3) 0.008(3)
C4 0.037(3) 0.044(3) 0.115(6) -0.047(4) -0.033(4) 0.013(3)
C5 0.029(3) 0.047(3) 0.073(4) -0.027(3) -0.008(3) 0.002(3)
C6 0.076(6) 0.054(4) 0.088(6) -0.018(4) 0.009(5) -0.003(4)
C7 0.037(3) 0.040(3) 0.085(5) -0.033(3) -0.023(3) 0.007(3)
C8 0.053(4) 0.051(4) 0.170(9) -0.061(5) -0.064(5) 0.022(3)
C9 0.037(3) 0.045(4) 0.088(5) -0.026(4) -0.004(3) -0.004(3)
C10 0.052(4) 0.037(3) 0.080(5) -0.024(3) -0.008(3) 0.002(3)
C11 0.048(4) 0.043(3) 0.078(5) -0.025(3) -0.007(3) 0.005(3)
C12 0.040(4) 0.061(4) 0.085(5) -0.031(4) -0.007(3) 0.008(3)
C13 0.076(6) 0.064(5) 0.085(6) -0.021(5) -0.013(5) 0.009(4)
C14 0.062(5) 0.049(4) 0.088(6) -0.019(4) -0.006(4) 0.000(4)
C15 0.063(5) 0.038(3) 0.082(5) -0.024(3) -0.009(4) 0.002(3)
C16 0.029(3) 0.037(3) 0.097(5) -0.026(3) -0.015(3) 0.007(2)
C17 0.024(3) 0.045(4) 0.119(6) -0.017(4) -0.007(3) 0.005(3)
C18 0.037(3) 0.049(4) 0.093(5) -0.012(4) -0.012(3) 0.007(3)
C19 0.031(3) 0.032(3) 0.083(4) -0.024(3) -0.016(3) 0.007(2)
C20 0.031(3) 0.038(3) 0.096(5) -0.031(3) -0.017(3) 0.004(2)
C21 0.040(3) 0.032(3) 0.090(5) -0.020(3) -0.010(3) 0.001(3)
C22 0.032(3) 0.041(3) 0.078(4) -0.028(3) -0.022(3) 0.010(3)
C23 0.037(3) 0.052(4) 0.071(4) -0.011(3) -0.008(3) 0.010(3)
C24 0.038(3) 0.040(3) 0.054(4) -0.016(3) -0.008(3) 0.007(3)
C25 0.041(4) 0.048(4) 0.065(4) -0.003(3) 0.002(3) -0.002(3)
C26 0.030(3) 0.049(3) 0.042(3) -0.017(3) 0.000(2) 0.005(2)
C27 0.032(3) 0.049(3) 0.066(4) -0.027(3) -0.001(3) -0.005(3)
C28 0.037(3) 0.044(3) 0.075(4) -0.031(3) -0.009(3) 0.002(3)
C29 0.053(4) 0.034(3) 0.053(4) -0.020(3) 0.001(3) -0.005(3)
C30 0.044(3) 0.034(3) 0.055(4) -0.018(3) -0.008(3) 0.000(3)
C31 0.050(4) 0.054(4) 0.124(6) -0.053(4) -0.047(4) 0.013(3)
C32 0.045(3) 0.039(3) 0.071(4) -0.022(3) -0.019(3) 0.012(3)
C33 0.038(3) 0.046(3) 0.070(4) -0.029(3) -0.022(3) 0.003(3)
C34 0.125(9) 0.106(8) 0.103(8) -0.052(6) 0.030(7) -0.070(7)
C35 0.081(6) 0.066(5) 0.077(6) -0.031(4) 0.012(4) -0.006(4)
C36 0.082(7) 0.062(5) 0.151(10) -0.037(6) 0.036(6) -0.032(5)
C37 0.060(4) 0.079(5) 0.052(4) -0.015(4) -0.012(3) -0.031(4)
C38 0.092(6) 0.049(4) 0.059(4) -0.014(3) -0.030(4) -0.021(4)
C39 0.093(6) 0.053(4) 0.059(4) -0.018(3) -0.033(4) -0.017(4)
C40 0.081(5) 0.043(3) 0.047(4) -0.010(3) -0.024(3) -0.011(3)
C41 0.063(4) 0.046(3) 0.061(4) -0.028(3) -0.013(3) 0.010(3)
C42 0.076(5) 0.054(4) 0.059(4) -0.033(3) -0.015(4) 0.010(4)
C43 0.056(4) 0.053(4) 0.043(3) -0.020(3) -0.017(3) 0.001(3)
C44 0.085(6) 0.090(6) 0.068(5) -0.019(5) -0.030(4) -0.031(5)
C45 0.089(7) 0.055(4) 0.094(6) -0.030(4) 0.036(5) -0.006(4)
C46 0.095(7) 0.166(9) 0.080(6) -0.051(6) -0.003(5) -0.017(7)
C47 0.109(8) 0.182(10) 0.099(7) -0.042(7) -0.001(6) -0.041(7)
C48 0.070(5) 0.126(7) 0.114(6) -0.067(5) 0.001(5) -0.019(5)
C49 0.092(8) 0.234(16) 0.171(12) -0.158(12) 0.025(8) -0.047(9)
C50 0.076(7) 0.235(16) 0.151(11) -0.121(11) -0.007(7) -0.044(9)
C51 0.104(7) 0.089(6) 0.076(5) -0.025(5) -0.036(5) -0.028(5)
N1 0.036(3) 0.042(3) 0.053(3) -0.017(2) -0.012(2) 0.009(2)
N2 0.033(2) 0.049(3) 0.050(3) -0.022(2) -0.009(2) 0.010(2)
N3 0.063(3) 0.049(3) 0.048(3) -0.019(2) -0.015(3) -0.009(3)
N4 0.042(3) 0.044(3) 0.047(3) -0.021(2) -0.006(2) 0.001(2)
N5 0.059(4) 0.091(5) 0.061(4) -0.034(3) -0.010(3) -0.024(3)
N6 0.066(4) 0.092(5) 0.072(4) -0.046(3) -0.002(3) -0.026(4)
O1W 0.085(5) 0.132(6) 0.106(5) -0.007(4) -0.019(4) -0.023(4)
O2W 0.295(16) 0.189(12) 0.150(9) 0.025(8) -0.042(10) -0.061(11)

loop_
_atom_type_symbol
_atom_type_description
_atom_type_scat_dispersion_real
_atom_type_scat_dispersion_imag
_atom_type_scat_source
C C 0.0033 0.0016 'International Tables Vol C Tables 4.2.6.8 and 6.1.1.4'
H H 0.0000 0.0000 'International Tables Vol C Tables 4.2.6.8 and 6.1.1.4'
N N 0.0061 0.0033 'International Tables Vol C Tables 4.2.6.8 and 6.1.1.4'
O O 0.0106 0.0060 'International Tables Vol C Tables 4.2.6.8 and 6.1.1.4'
Co Co 0.3494 0.9721 'International Tables Vol C Tables 4.2.6.8 and 6.1.1.4'

loop_
_geom_angle_atom_site_label_1
_geom_angle_atom_site_label_2
_geom_angle_atom_site_label_3
_geom_angle
_geom_angle_site_symmetry_1
_geom_angle_site_symmetry_3
O8 Co1 N4 130.6(2) 1_465 .
O8 Co1 O6 114.00(18) 1_465 .
N4 Co1 O6 100.34(18) . .
O8 Co1 N1 107.3(2) 1_465 .
N4 Co1 N1 102.0(2) . .
O6 Co1 N1 97.43(18) . .
O10 Co2 O13 92.7(3) . 1_654
O10 Co2 O10' 20.5(3) . .
O13 Co2 O10' 89.5(3) 1_654 .
O10 Co2 N6 70.6(3) . .
O13 Co2 N6 102.4(3) 1_654 .
O10' Co2 N6 91.1(3) . .
O10 Co2 O12 91.7(3) . .
O13 Co2 O12 164.4(3) 1_654 .
O10' Co2 O12 89.3(3) . .
N6 Co2 O12 93.2(3) . .
O10 Co2 O11 112.7(3) . .
O13 Co2 O11 105.9(3) 1_654 .
O10' Co2 O11 94.2(3) . .
N6 Co2 O11 151.3(3) . .
O12 Co2 O11 58.7(3) . .
O10 Co2 O14 160.0(3) . .
O13 Co2 O14 86.1(2) 1_654 .
O10' Co2 O14 175.6(2) . .
N6 Co2 O14 90.1(3) . .
O12 Co2 O14 94.9(3) . .
O11 Co2 O14 86.8(3) . .
O10 Co2 C34 104.2(4) . .
O13 Co2 C34 134.5(3) 1_654 .
O10' Co2 C34 92.3(4) . .
N6 Co2 C34 122.9(3) . .
O12 Co2 C34 30.0(3) . .
O11 Co2 C34 28.7(3) . .
O14 Co2 C34 90.6(4) . .
C16 O1 C3 115.5(5) . .
C9 O2 C2 119.5(5) . .
C7 O3 C4 118.0(4) . .
C6 O4 C5 120.8(7) . .
C22 O6 Co1 97.4(4) . .
C29 O8 Co1 103.4(4) . 1_645
O10' O10 Co2 129.0(7) . .
O10 O10' Co2 30.5(5) . .
C34 O11 Co2 90.6(7) . .
C34 O12 Co2 90.7(7) . .
C13 O13 Co2 129.1(6) . 1_456
C2 C1 C5 110.5(5) . .
C2 C1 C3 112.4(5) . .
C5 C1 C3 106.2(5) . .
C2 C1 C4 108.1(5) . .
C5 C1 C4 110.9(5) . .
C3 C1 C4 108.7(5) . .
O2 C2 C1 108.8(5) . .
O1 C3 C1 109.1(5) . .
O3 C4 C1 107.1(4) . .
O4 C5 C1 108.9(5) . .
O4 C6 C46 116.0(9) . .
O4 C6 C45 121.2(8) . .
C46 C6 C45 122.8(9) . .
C33 C7 O3 115.3(5) . .
C33 C7 C8 120.3(5) . .
O3 C7 C8 124.2(5) . .
C7 C8 C31 118.5(6) . .
C10 C9 O2 116.8(6) . .
C10 C9 C15 120.3(7) . .
O2 C9 C15 123.0(6) . .
C11 C10 C9 120.7(7) . .
C10 C11 C12 120.5(7) . .
C11 C12 C14 118.4(7) . .
C11 C12 C13 121.2(7) . .
C14 C12 C13 120.3(7) . .
O5 C13 O13 125.6(9) . .
O5 C13 C12 118.1(8) . .
O13 C13 C12 116.3(7) . .
C15 C14 C12 121.8(7) . .
C14 C15 C9 118.2(7) . .
O1 C16 C17 124.0(6) . .
O1 C16 C21 116.8(6) . .
C17 C16 C21 119.2(5) . .
C16 C17 C18 120.0(6) . .
C19 C18 C17 120.8(7) . .
C20 C19 C18 118.7(5) . .
C20 C19 C22 122.2(6) . .
C18 C19 C22 118.9(6) . .
C19 C20 C21 120.5(6) . .
C20 C21 C16 120.8(6) . .
O7 C22 O6 121.6(5) . .
O7 C22 C19 120.8(6) . .
O6 C22 C19 117.6(6) . .
C25 C23 N1 110.4(5) . .
N1 C24 N2 111.2(5) . .
C23 C25 N2 106.4(6) . .
C28 C26 C27 120.1(5) . .
C28 C26 N2 120.2(5) . .
C27 C26 N2 119.7(5) . .
C28 C27 C26 119.6(6) 2_277 .
C26 C28 C27 120.3(6) . 2_277
O9 C29 O8 122.4(5) . .
O9 C29 C30 121.1(6) . .
O8 C29 C30 116.4(6) . .
C31 C30 C32 118.8(5) . .
C31 C30 C29 120.5(6) . .
C32 C30 C29 120.6(5) . .
C30 C31 C8 121.3(6) . .
C33 C32 C30 120.4(5) . .
C7 C33 C32 120.5(5) . .
O11 C34 O12 119.9(10) . .
O11 C34 C35 119.8(10) . .
O12 C34 C35 119.9(10) . .
O11 C34 Co2 60.7(6) . .
O12 C34 Co2 59.2(6) . .
C35 C34 Co2 175.2(9) . .
C47 C35 C36 123.0(9) . .
C47 C35 C34 119.9(10) . .
C36 C35 C34 117.1(9) . .
C45 C36 C35 120.2(10) . .
C44 C37 C51 121.4(8) . .
C44 C37 N5 118.1(7) . .
C51 C37 N5 120.5(8) . .
C40 C38 C39 119.7(6) . 2_376
C38 C39 C40 118.5(6) 2_376 .
C38 C40 C39 121.8(6) . .
C38 C40 N3 120.3(6) . .
C39 C40 N3 117.9(6) . .
C42 C41 N4 109.9(6) . .
C41 C42 N3 106.5(6) . .
N4 C43 N3 110.0(5) . .
C37 C44 C51 119.7(8) . 2_876
C36 C45 C6 114.7(10) . .
C6 C46 C47 122.0(11) . .
C35 C47 C46 117.2(11) . .
N5 C48 N6 118.9(9) . .
N5 C48 C49 79.7(7) . .
N6 C48 C49 39.3(5) . .
N6 C49 C50 112.3(11) . .
N6 C49 C48 38.5(5) . .
C50 C49 C48 73.9(8) . .
C49 C50 N5 104.5(10) . .
C37 C51 C44 118.9(9) . 2_876
C24 N1 C23 104.4(5) . .
C24 N1 Co1 131.6(4) . .
C23 N1 Co1 123.3(4) . .
C24 N2 C25 107.6(5) . .
C24 N2 C26 126.8(5) . .
C25 N2 C26 125.6(5) . .
C43 N3 C42 108.1(5) . .
C43 N3 C40 124.6(5) . .
C42 N3 C40 127.1(5) . .
C43 N4 C41 105.5(5) . .
C43 N4 Co1 126.5(4) . .
C41 N4 Co1 127.9(4) . .
C48 N5 C37 130.2(8) . .
C48 N5 C50 101.9(8) . .
C37 N5 C50 127.4(7) . .
C48 N6 C49 102.3(8) . .
C48 N6 Co2 124.4(6) . .
C49 N6 Co2 133.3(7) . .

loop_
_geom_bond_atom_site_label_1
_geom_bond_atom_site_label_2
_geom_bond_distance
_geom_bond_site_symmetry_2
Co1 O8 1.987(4) 1_465
Co1 N4 2.036(5) .
Co1 O6 2.050(4) .
Co1 N1 2.066(5) .
Co2 O10 1.338(5) .
Co2 O13 1.942(5) 1_654
Co2 O10' 2.051(9) .
Co2 N6 2.084(6) .
Co2 O12 2.152(7) .
Co2 O11 2.183(8) .
Co2 O14 2.191(5) .
Co2 C34 2.504(11) .
O1 C16 1.353(7) .
O1 C3 1.437(8) .
O2 C9 1.368(9) .
O2 C2 1.428(7) .
O3 C7 1.366(7) .
O3 C4 1.412(7) .
O4 C6 1.318(10) .
O4 C5 1.393(8) .
O5 C13 1.248(10) .
O6 C22 1.293(8) .
O7 C22 1.238(8) .
O8 C29 1.278(7) .
O8 Co1 1.987(4) 1_645
O9 C29 1.243(8) .
O10 O10' 0.925(9) .
O11 C34 1.202(12) .
O12 C34 1.253(13) .
O13 C13 1.266(9) .
O13 Co2 1.942(5) 1_456
C1 C2 1.504(10) .
C1 C5 1.524(8) .
C1 C3 1.534(8) .
C1 C4 1.537(8) .
C6 C46 1.386(13) .
C6 C45 1.412(13) .
C7 C33 1.358(8) .
C7 C8 1.387(8) .
C8 C31 1.392(9) .
C9 C10 1.367(9) .
C9 C15 1.417(10) .
C10 C11 1.344(10) .
C11 C12 1.387(10) .
C12 C14 1.401(10) .
C12 C13 1.486(11) .
C14 C15 1.336(10) .
C16 C17 1.372(10) .
C16 C21 1.387(9) .
C17 C18 1.400(8) .
C18 C19 1.388(9) .
C19 C20 1.377(9) .
C19 C22 1.495(7) .
C20 C21 1.387(8) .
C23 C25 1.350(9) .
C23 N1 1.382(8) .
C24 N1 1.337(7) .
C24 N2 1.350(8) .
C25 N2 1.360(8) .
C26 C28 1.369(8) .
C26 C27 1.386(8) .
C26 N2 1.445(7) .
C27 C28 1.383(8) 2_277
C28 C27 1.383(8) 2_277
C29 C30 1.505(8) .
C30 C31 1.354(8) .
C30 C32 1.393(9) .
C32 C33 1.369(8) .
C34 C35 1.539(13) .
C35 C47 1.315(15) .
C35 C36 1.466(14) .
C36 C45 1.409(12) .
C37 C44 1.371(12) .
C37 C51 1.382(10) .
C37 N5 1.407(9) .
C38 C40 1.375(9) .
C38 C39 1.377(9) 2_376
C39 C38 1.377(9) 2_376
C39 C40 1.388(9) .
C40 N3 1.454(8) .
C41 C42 1.323(9) .
C41 N4 1.377(7) .
C42 N3 1.352(8) .
C43 N4 1.317(7) .
C43 N3 1.340(7) .
C44 C51 1.416(11) 2_876
C46 C47 1.400(15) .
C48 N5 1.281(11) .
C48 N6 1.295(11) .
C48 C49 2.033(16) .
C49 N6 1.317(13) .
C49 C50 1.354(15) .
C50 N5 1.428(14) .
C51 C44 1.416(11) 2_876

loop_
_platon_squeeze_void_nr
_platon_squeeze_void_average_x
_platon_squeeze_void_average_y
_platon_squeeze_void_average_z
_platon_squeeze_void_volume
_platon_squeeze_void_count_electrons
_platon_squeeze_void_content
1 0.124 0.646 0.653 15 5 ' '
2 0.500 0.500 0.500 76 16 ' '
3 0.876 0.354 0.347 15 5 ' '
